data_7230667
loop_
_publ_author_name
'Tulyabaev, Arthur R.'
'Bikmukhametov, Kamil Sh.'
'Mescheryakova, Ekaterina S.'
'Makhmudiyarova, Natalia N.'
'Rakhimov, Rustem Sh.'
'Khalilov, Leonard M.'

_publ_section_title
;
 What is responsible for conformational diversity in single-crystal
 tetraoxazaspiroalkanes? X-Ray, DFT, and AIM approaches
;
_journal_issue 23
_journal_name_full CrystEngComm
_journal_page_first 3207
_journal_paper_doi 10.1039/C8CE00481A
_journal_volume 20
_journal_year 2018
_chemical_absolute_configuration ad
_chemical_formula_moiety 'C18 H26 F N O4'
_chemical_formula_sum 'C18 H26 F N O4'
_chemical_formula_weight 339.40
_space_group_crystal_system monoclinic
_space_group_IT_number 4
_space_group_name_Hall 'P 2yb'
_space_group_name_H-M_alt 'P 1 21 1'
_symmetry_space_group_name_Hall 'P 2yb'
_symmetry_space_group_name_H-M 'P 1 21 1'
_atom_sites_solution_hydrogens geom
_atom_sites_solution_primary direct
_audit_creation_date 2017-11-23
_audit_creation_method
;
Olex2 1.2
(compiled 2017.08.10 svn.r3458 for OlexSys, GUI svn.r5381)
;
_audit_update_record
;
2018-02-09 deposited with the CCDC.
2018-05-17 downloaded from the CCDC.
;
_cell_angle_alpha 90
_cell_angle_beta 116.417(17)
_cell_angle_gamma 90
_cell_formula_units_Z 2
_cell_length_a 12.8989(17)
_cell_length_b 5.8609(5)
_cell_length_c 13.5007(19)
_cell_measurement_reflns_used 1175
_cell_measurement_temperature 293(2)
_cell_measurement_theta_max 25.4750
_cell_measurement_theta_min 1.7670
_cell_volume 914.1(2)
_computing_cell_refinement
;
CrysAlisPro, Agilent Technologies,
Version 1.171.37.35 (release 13-08-2014 CrysAlis171 .NET)
(compiled Aug 13 2014,18:06:01)
;
_computing_data_collection
;
CrysAlisPro, Agilent Technologies,
Version 1.171.37.35 (release 13-08-2014 CrysAlis171 .NET)
(compiled Aug 13 2014,18:06:01)
;
_computing_data_reduction
;
CrysAlisPro, Agilent Technologies,
Version 1.171.37.35 (release 13-08-2014 CrysAlis171 .NET)
(compiled Aug 13 2014,18:06:01)
;
_computing_molecular_graphics 'Olex2 (Dolomanov et al., 2009)'
_computing_publication_material 'Olex2 (Dolomanov et al., 2009)'
_computing_structure_refinement 'ShelXL (Sheldrick, 2015)'
_computing_structure_solution 'ShelXS (Sheldrick, 2008)'
_diffrn_ambient_temperature 293(2)
_diffrn_detector 'CCD plate'
_diffrn_detector_area_resol_mean 16.1709
_diffrn_detector_type Eos
_diffrn_measured_fraction_theta_full 1.000
_diffrn_measured_fraction_theta_max 1.000
_diffrn_measurement_details
;
#__ type_ start__ end____ width___ exp.time_
  1 omega   -8.00   88.00   1.0000    6.1350
omega____ theta____ kappa____ phi______ frames
    -       16.9480   19.0000  -30.0000 96

#__ type_ start__ end____ width___ exp.time_
  2 omega    2.00   83.00   1.0000    6.1350
omega____ theta____ kappa____ phi______ frames
    -       16.9480   57.0000   30.0000 81

#__ type_ start__ end____ width___ exp.time_
  3 omega  -20.00    7.00   1.0000    6.1350
omega____ theta____ kappa____ phi______ frames
    -      -16.2449  -99.0000  -90.0000 27

#__ type_ start__ end____ width___ exp.time_
  4 omega  -89.00  -64.00   1.0000    6.1350
omega____ theta____ kappa____ phi______ frames
    -      -16.2449  178.0000  150.0000 25
;
_diffrn_measurement_device 'four-circle diffractometer'
_diffrn_measurement_device_type 'Xcalibur, Eos'
_diffrn_measurement_method '\w scans'
_diffrn_orient_matrix_UB_11 0.0566188000
_diffrn_orient_matrix_UB_12 -0.0172977000
_diffrn_orient_matrix_UB_13 0.0050638000
_diffrn_orient_matrix_UB_21 -0.0227092000
_diffrn_orient_matrix_UB_22 -0.0078031000
_diffrn_orient_matrix_UB_23 -0.0583004000
_diffrn_orient_matrix_UB_31 0.0066719000
_diffrn_orient_matrix_UB_32 0.1195454000
_diffrn_orient_matrix_UB_33 -0.0030563000
_diffrn_radiation_monochromator graphite
_diffrn_radiation_probe x-ray
_diffrn_radiation_type MoK\a
_diffrn_radiation_wavelength 0.71073
_diffrn_reflns_av_R_equivalents 0.0255
_diffrn_reflns_av_unetI/netI 0.0550
_diffrn_reflns_Laue_measured_fraction_full 1.000
_diffrn_reflns_Laue_measured_fraction_max 0.872
_diffrn_reflns_limit_h_max 14
_diffrn_reflns_limit_h_min -17
_diffrn_reflns_limit_k_max 7
_diffrn_reflns_limit_k_min -7
_diffrn_reflns_limit_l_max 15
_diffrn_reflns_limit_l_min -18
_diffrn_reflns_number 4719
_diffrn_reflns_point_group_measured_fraction_full 0.857
_diffrn_reflns_point_group_measured_fraction_max 0.702
_diffrn_reflns_theta_full 25.242
_diffrn_reflns_theta_max 29.124
_diffrn_reflns_theta_min 1.684
_diffrn_source 'Enhance (Mo) X-ray Source'
_exptl_absorpt_coefficient_mu 0.093
_exptl_absorpt_correction_T_max 1.00000
_exptl_absorpt_correction_T_min 0.79772
_exptl_absorpt_correction_type multi-scan
_exptl_absorpt_process_details
;
CrysAlisPro, Agilent Technologies,
Version 1.171.37.35 (release 13-08-2014 CrysAlis171 .NET)
(compiled Aug 13 2014,18:06:01)
Empirical absorption correction using spherical harmonics,
 implemented in SCALE3 ABSPACK scaling algorithm.
;
_exptl_crystal_colour colourless
_exptl_crystal_density_diffrn 1.233
_exptl_crystal_description needle
_exptl_crystal_F_000 364.0
_exptl_crystal_size_max 0.71
_exptl_crystal_size_mid 0.15
_exptl_crystal_size_min 0.13
_refine_diff_density_max 0.267
_refine_diff_density_min -0.403
_refine_diff_density_rms 0.112
_refine_ls_abs_structure_details
;
 Flack x determined using 669 quotients [(I+)-(I-)]/[(I+)+(I-)]
 (Parsons and Flack (2004), Acta Cryst. A60, s61).
;
_refine_ls_abs_structure_Flack 0.0(9)
_refine_ls_extinction_method none
_refine_ls_goodness_of_fit_ref 1.163
_refine_ls_hydrogen_treatment constr
_refine_ls_matrix_type full
_refine_ls_number_parameters 220
_refine_ls_number_reflns 3445
_refine_ls_number_restraints 1
_refine_ls_restrained_S_all 1.162
_refine_ls_R_factor_all 0.0923
_refine_ls_R_factor_gt 0.0653
_refine_ls_shift/su_max 0.000
_refine_ls_shift/su_mean 0.000
_refine_ls_structure_factor_coef Fsqd
_refine_ls_weighting_details 'w=1/[\s^2^(Fo^2^)+(0.0956P)^2^] where P=(Fo^2^+2Fc^2^)/3'
_refine_ls_weighting_scheme calc
_refine_ls_wR_factor_gt 0.1773
_refine_ls_wR_factor_ref 0.2054
_reflns_Friedel_coverage 0.473
_reflns_Friedel_fraction_full 0.680
_reflns_Friedel_fraction_max 0.498
_reflns_number_gt 2353
_reflns_number_total 3445
_reflns_threshold_expression 'I > 2\s(I)'
_cod_data_source_file c8ce00481a2.cif
_cod_data_source_block kls-10-4
_cod_depositor_comments 'Adding full bibliography for 7230663--7230673.cif.'
_cod_database_code 7230667
_shelxl_version_number 2013-4
_shelx_space_group_comment
;
The symmetry employed for this shelxl refinement is uniquely defined
by the following loop, which should always be used as a source of
symmetry information in preference to the above space-group names.
They are only intended as comments.
;
_reflns_odcompleteness_completeness 100.00
_reflns_odcompleteness_iscentric 1
_reflns_odcompleteness_theta 26.32
_olex2_refinement_description
;
1. Fixed Uiso
 At 1.2 times of:
  All C(H) groups, All C(H,H) groups
 At 1.5 times of:
  All C(H,H,H) groups
2.a Ternary CH refined with riding coordinates:
 C14(H14), C13(H13), C10(H10)
2.b Secondary CH2 refined with riding coordinates:
 C5(H5A,H5B), C9(H9A,H9B), C3(H3A,H3B), C12(H12A,H12B), C11(H11A,H11B)
2.c Aromatic/amide H refined with riding coordinates:
 C19(H19), C20(H20), C23(H23), C22(H22)
2.d Idealised Me refined as rotating group:
 C15(H15A,H15B,H15C), C17(H17A,H17B,H17C), C16(H16A,H16B,H16C)
;
_olex2_date_sample_data_collection 2017-10-10
_olex2_submission_special_instructions 'No special instructions were received'

loop_
_space_group_symop_operation_xyz
'x, y, z'
'-x, y+1/2, -z'

loop_
_atom_site_label
_atom_site_type_symbol
_atom_site_fract_x
_atom_site_fract_y
_atom_site_fract_z
_atom_site_U_iso_or_equiv
_atom_site_adp_type
_atom_site_occupancy
_atom_site_site_symmetry_order
_atom_site_calc_flag
_atom_site_refinement_flags_posn
O1 O 0.6580(3) 0.0316(5) 0.2578(3) 0.0498(8) Uani 1 1 d .
O7 O 0.5507(2) 0.3381(6) 0.1512(3) 0.0543(9) Uani 1 1 d .
O2 O 0.7706(3) 0.0074(6) 0.2561(3) 0.0581(9) Uani 1 1 d .
C8 C 0.6265(4) 0.2624(7) 0.2611(4) 0.0437(10) Uani 1 1 d .
O6 O 0.6125(3) 0.4445(6) 0.0954(3) 0.0628(10) Uani 1 1 d .
N4 N 0.7423(4) 0.1667(8) 0.0802(3) 0.0622(12) Uani 1 1 d .
C5 C 0.6320(4) 0.2757(12) 0.0283(4) 0.0707(17) Uani 1 1 d .
H5A H 0.5722 0.1602 0.0079 0.085 Uiso 1 1 calc R
H5B H 0.6243 0.3479 -0.0393 0.085 Uiso 1 1 calc R
C14 C 0.4312(5) 0.1259(10) 0.2568(5) 0.0630(14) Uani 1 1 d .
H14 H 0.4046 0.1547 0.1777 0.076 Uiso 1 1 calc R
C18 C 0.8432(4) 0.3016(9) 0.1076(4) 0.0513(11) Uani 1 1 d .
C13 C 0.5463(4) 0.2564(9) 0.3187(4) 0.0544(12) Uani 1 1 d .
H13 H 0.5240 0.4155 0.3208 0.065 Uiso 1 1 calc R
C10 C 0.7981(5) 0.3593(12) 0.4405(5) 0.082(2) Uani 1 1 d .
H10 H 0.8315 0.2073 0.4449 0.099 Uiso 1 1 calc R
C9 C 0.7292(4) 0.4200(8) 0.3200(4) 0.0581(13) Uani 1 1 d .
H9A H 0.7793 0.4118 0.2837 0.070 Uiso 1 1 calc R
H9B H 0.7018 0.5758 0.3141 0.070 Uiso 1 1 calc R
C3 C 0.7508(5) -0.0336(9) 0.1441(5) 0.0687(15) Uani 1 1 d .
H3A H 0.8134 -0.1274 0.1456 0.082 Uiso 1 1 calc R
H3B H 0.6797 -0.1203 0.1070 0.082 Uiso 1 1 calc R
C19 C 0.8475(4) 0.4632(11) 0.0350(4) 0.0654(14) Uani 1 1 d .
H19 H 0.7832 0.4838 -0.0328 0.078 Uiso 1 1 calc R
C15 C 0.4394(6) -0.1308(10) 0.2723(6) 0.0767(17) Uani 1 1 d .
H15A H 0.4861 -0.1929 0.2400 0.115 Uiso 1 1 calc GR
H15B H 0.3632 -0.1960 0.2369 0.115 Uiso 1 1 calc GR
H15C H 0.4740 -0.1659 0.3498 0.115 Uiso 1 1 calc GR
F1 F 1.1322(3) 0.6987(8) 0.1834(4) 0.1162(17) Uani 1 1 d .
C21 C 1.0371(4) 0.5661(11) 0.1573(5) 0.0713(16) Uani 1 1 d .
C20 C 0.9440(5) 0.5937(10) 0.0604(5) 0.0700(16) Uani 1 1 d .
H20 H 0.9448 0.7014 0.0101 0.084 Uiso 1 1 calc R
C23 C 0.9419(4) 0.2810(12) 0.2074(5) 0.0814(19) Uani 1 1 d .
H23 H 0.9420 0.1783 0.2599 0.098 Uiso 1 1 calc R
C12 C 0.6175(6) 0.1879(12) 0.4398(5) 0.0823(19) Uani 1 1 d .
H12A H 0.5687 0.1912 0.4775 0.099 Uiso 1 1 calc R
H12B H 0.6460 0.0334 0.4436 0.099 Uiso 1 1 calc R
C22 C 1.0395(5) 0.4078(15) 0.2307(6) 0.092(2) Uani 1 1 d .
H22 H 1.1063 0.3849 0.2963 0.110 Uiso 1 1 calc R
C17 C 0.8978(7) 0.5300(18) 0.4936(7) 0.149(4) Uani 1 1 d .
H17A H 0.9437 0.5290 0.4539 0.224 Uiso 1 1 calc GR
H17B H 0.9451 0.4877 0.5692 0.224 Uiso 1 1 calc GR
H17C H 0.8669 0.6801 0.4909 0.224 Uiso 1 1 calc GR
C16 C 0.3391(6) 0.2242(13) 0.2872(8) 0.109(3) Uani 1 1 d .
H16A H 0.3662 0.2160 0.3658 0.163 Uiso 1 1 calc GR
H16B H 0.2689 0.1378 0.2510 0.163 Uiso 1 1 calc GR
H16C H 0.3245 0.3805 0.2638 0.163 Uiso 1 1 calc GR
C11 C 0.7191(7) 0.3498(17) 0.4970(5) 0.106(3) Uani 1 1 d .
H11A H 0.6898 0.5017 0.4981 0.127 Uiso 1 1 calc R
H11B H 0.7638 0.3012 0.5731 0.127 Uiso 1 1 calc R

loop_
_atom_site_aniso_label
_atom_site_aniso_U_11
_atom_site_aniso_U_22
_atom_site_aniso_U_33
_atom_site_aniso_U_23
_atom_site_aniso_U_13
_atom_site_aniso_U_12
O1 0.0606(18) 0.0344(16) 0.0680(19) -0.0005(14) 0.0410(16) -0.0005(14)
O7 0.0408(15) 0.067(2) 0.0550(18) 0.0186(16) 0.0211(14) -0.0026(16)
O2 0.065(2) 0.0430(18) 0.082(2) 0.0061(17) 0.0468(18) 0.0058(16)
C8 0.049(2) 0.032(2) 0.050(2) 0.0003(18) 0.023(2) 0.0009(19)
O6 0.0570(19) 0.067(2) 0.071(2) 0.0227(18) 0.0350(16) -0.0025(18)
N4 0.064(3) 0.071(3) 0.068(3) -0.011(2) 0.044(2) -0.016(2)
C5 0.052(3) 0.109(5) 0.052(3) -0.001(3) 0.024(2) -0.024(3)
C14 0.069(3) 0.054(3) 0.086(4) 0.011(3) 0.053(3) 0.003(3)
C18 0.047(2) 0.055(3) 0.065(3) -0.001(2) 0.037(2) -0.004(2)
C13 0.066(3) 0.047(3) 0.063(3) 0.006(2) 0.039(2) 0.010(2)
C10 0.077(4) 0.079(4) 0.064(3) -0.022(3) 0.007(3) 0.004(3)
C9 0.053(3) 0.041(3) 0.068(3) -0.007(2) 0.016(2) 0.000(2)
C3 0.086(4) 0.049(3) 0.102(4) -0.016(3) 0.069(3) -0.008(3)
C19 0.058(3) 0.081(4) 0.061(3) 0.006(3) 0.030(2) -0.005(3)
C15 0.097(4) 0.052(3) 0.103(5) 0.009(3) 0.064(4) -0.007(3)
F1 0.072(2) 0.148(4) 0.130(3) -0.003(3) 0.046(2) -0.050(3)
C21 0.047(3) 0.085(4) 0.090(4) -0.003(3) 0.038(3) -0.016(3)
C20 0.068(3) 0.067(4) 0.091(4) 0.010(3) 0.049(3) -0.009(3)
C23 0.054(3) 0.098(5) 0.090(4) 0.033(4) 0.031(3) -0.002(3)
C12 0.120(5) 0.085(5) 0.052(3) 0.001(3) 0.046(3) 0.013(4)
C22 0.049(3) 0.137(7) 0.085(4) 0.021(4) 0.026(3) -0.014(4)
C17 0.102(6) 0.150(9) 0.131(7) -0.072(7) -0.007(5) -0.026(6)
C16 0.103(5) 0.080(5) 0.195(9) -0.004(5) 0.113(6) 0.004(4)
C11 0.123(6) 0.118(6) 0.055(3) -0.015(4) 0.021(4) 0.025(5)

loop_
_atom_type_symbol
_atom_type_description
_atom_type_scat_dispersion_real
_atom_type_scat_dispersion_imag
_atom_type_scat_source
C C 0.0033 0.0016 'International Tables Vol C Tables 4.2.6.8 and 6.1.1.4'
H H 0.0000 0.0000 'International Tables Vol C Tables 4.2.6.8 and 6.1.1.4'
N N 0.0061 0.0033 'International Tables Vol C Tables 4.2.6.8 and 6.1.1.4'
O O 0.0106 0.0060 'International Tables Vol C Tables 4.2.6.8 and 6.1.1.4'
F F 0.0171 0.0103 'International Tables Vol C Tables 4.2.6.8 and 6.1.1.4'

loop_
_geom_angle_atom_site_label_1
_geom_angle_atom_site_label_2
_geom_angle_atom_site_label_3
_geom_angle
C8 O1 O2 113.1(3)
C8 O7 O6 112.9(3)
C3 O2 O1 108.5(3)
O1 C8 O7 109.6(3)
O1 C8 C13 105.0(3)
O1 C8 C9 113.6(4)
O7 C8 C13 103.1(3)
O7 C8 C9 112.8(4)
C9 C8 C13 112.0(4)
C5 O6 O7 108.7(4)
C5 N4 C3 117.1(4)
C18 N4 C5 118.4(5)
C18 N4 C3 118.9(4)
N4 C5 O6 114.5(4)
C15 C14 C13 115.2(5)
C15 C14 C16 110.6(5)
C16 C14 C13 110.0(5)
C19 C18 N4 121.1(4)
C19 C18 C23 116.1(4)
C23 C18 N4 122.8(4)
C14 C13 C8 115.9(4)
C12 C13 C8 109.0(4)
C12 C13 C14 115.1(5)
C9 C10 C17 108.6(7)
C9 C10 C11 110.2(5)
C11 C10 C17 113.5(7)
C10 C9 C8 112.3(5)
N4 C3 O2 115.3(4)
C20 C19 C18 121.6(5)
C20 C21 F1 119.9(5)
C20 C21 C22 121.4(5)
C22 C21 F1 118.7(5)
C21 C20 C19 119.9(5)
C22 C23 C18 121.8(5)
C11 C12 C13 110.5(6)
C21 C22 C23 119.0(6)
C10 C11 C12 112.7(5)

loop_
_geom_bond_atom_site_label_1
_geom_bond_atom_site_label_2
_geom_bond_distance
O1 O2 1.470(4)
O1 C8 1.419(5)
O7 C8 1.437(5)
O7 O6 1.458(4)
O2 C3 1.437(6)
C8 C13 1.547(6)
C8 C9 1.518(6)
O6 C5 1.437(7)
N4 C5 1.427(7)
N4 C18 1.425(6)
N4 C3 1.432(7)
C14 C13 1.544(8)
C14 C15 1.516(8)
C14 C16 1.531(8)
C18 C19 1.382(7)
C18 C23 1.387(7)
C13 C12 1.530(8)
C10 C9 1.509(8)
C10 C17 1.532(10)
C10 C11 1.521(10)
C19 C20 1.369(7)
F1 C21 1.360(6)
C21 C20 1.335(8)
C21 C22 1.348(9)
C23 C22 1.372(8)
C12 C11 1.522(11)
